data_2207633
loop_
_publ_author_name
'Guido Kickelbick'
'Richard Hoogenboom'
'Ulrich S. Schubert'

_publ_section_title
;
 Ethyl 5,5''-dimethyl-2,2';6',2''-terpyridine-4'-carboxylate
;
_journal_coeditor_code RZ6145
_journal_issue 12
_journal_name_full 'Acta Crystallographica Section E'
_journal_page_first o4322
_journal_page_last o4324
_journal_paper_doi 10.1107/S1600536805038547
_journal_volume 61
_journal_year 2005
_chemical_formula_iupac 'C20 H19 N3 O2'
_chemical_formula_moiety 'C20 H19 N3 O2'
_chemical_formula_sum 'C20 H19 N3 O2'
_chemical_formula_weight 333.38
_chemical_name_systematic
;
Ethyl 5,5''-dimethyl-2,2';6',2''terpyridine-4'-carboxylate
;
_space_group_IT_number 14
_symmetry_cell_setting monoclinic
_symmetry_space_group_name_Hall '-P 2yn'
_symmetry_space_group_name_H-M 'P 1 21/n 1'
_atom_sites_solution_hydrogens geom
_atom_sites_solution_primary direct
_atom_sites_solution_secondary difmap
_audit_creation_method SHELXL-97
_cell_angle_alpha 90.00
_cell_angle_beta 97.9750(10)
_cell_angle_gamma 90.00
_cell_formula_units_Z 4
_cell_length_a 9.0892(5)
_cell_length_b 11.8780(6)
_cell_length_c 15.8131(8)
_cell_measurement_reflns_used 5732
_cell_measurement_temperature 173(2)
_cell_measurement_theta_max 56.528
_cell_measurement_theta_min 4.897
_cell_volume 1690.70(15)
_computing_cell_refinement 'SAINT (Bruker, 1997)'
_computing_data_collection 'SMART (Bruker, 1997)'
_computing_data_reduction SAINT
_computing_molecular_graphics 'SHELXTL (Bruker, 1998)'
_computing_publication_material SHELXTL
_computing_structure_refinement 'SHELXL97 (Sheldrick, 1997)'
_computing_structure_solution 'SHELXS97 (Sheldrick, 1997)'
_diffrn_ambient_temperature 173(2)
_diffrn_measured_fraction_theta_full 0.997
_diffrn_measured_fraction_theta_max 0.997
_diffrn_measurement_device 'Bruker SMART CCD area-detector'
_diffrn_measurement_method \w
_diffrn_radiation_monochromator graphite
_diffrn_radiation_source 'fine-focus sealed tube'
_diffrn_radiation_type MoK\a
_diffrn_radiation_wavelength 0.71073
_diffrn_reflns_av_R_equivalents 0.0281
_diffrn_reflns_av_sigmaI/netI 0.0247
_diffrn_reflns_limit_h_max 12
_diffrn_reflns_limit_h_min -12
_diffrn_reflns_limit_k_max 15
_diffrn_reflns_limit_k_min -15
_diffrn_reflns_limit_l_max 21
_diffrn_reflns_limit_l_min -11
_diffrn_reflns_number 11535
_diffrn_reflns_theta_full 28.27
_diffrn_reflns_theta_max 28.27
_diffrn_reflns_theta_min 2.15
_diffrn_standards_decay_% 0
_diffrn_standards_number 0
_exptl_absorpt_coefficient_mu 0.087
_exptl_absorpt_correction_T_max 0.9779
_exptl_absorpt_correction_T_min 0.9532
_exptl_absorpt_correction_type empirical
_exptl_absorpt_process_details '(SADABS; Sheldrick, 1996)'
_exptl_crystal_colour colourless
_exptl_crystal_density_diffrn 1.310
_exptl_crystal_density_method 'not measured'
_exptl_crystal_description irregular
_exptl_crystal_F_000 704
_exptl_crystal_size_max 0.56
_exptl_crystal_size_mid 0.41
_exptl_crystal_size_min 0.26
_refine_diff_density_max 0.326
_refine_diff_density_min -0.369
_refine_ls_extinction_method none
_refine_ls_goodness_of_fit_ref 1.059
_refine_ls_hydrogen_treatment constr
_refine_ls_matrix_type full
_refine_ls_number_parameters 229
_refine_ls_number_reflns 4169
_refine_ls_number_restraints 0
_refine_ls_restrained_S_all 1.059
_refine_ls_R_factor_all 0.0558
_refine_ls_R_factor_gt 0.0486
_refine_ls_shift/su_max 0.006
_refine_ls_shift/su_mean 0.000
_refine_ls_structure_factor_coef Fsqd
_refine_ls_weighting_details 'calc w=1/[\s^2^(Fo^2^)+(0.0991P)^2^+0.1562P] where P=(Fo^2^+2Fc^2^)/3'
_refine_ls_weighting_scheme calc
_refine_ls_wR_factor_gt 0.1422
_refine_ls_wR_factor_ref 0.1489
_reflns_number_gt 3408
_reflns_number_total 4169
_reflns_threshold_expression I>2\s(I)
_cod_data_source_file rz6145.cif
_cod_data_source_block 7
_cod_depositor_comments
;
The following automatic conversions were performed:
'_geom_bond_publ_flag' value 'Y' changed to 'y' according to
'/home/saulius/struct/CIF-dictionaries/cif_core.dic' dictionary named
'cif_core.dic' version 2.4.1 from 2010-06-29 (5
times).

'_geom_angle_publ_flag' value 'Y' changed to 'y' according to
'/home/saulius/struct/CIF-dictionaries/cif_core.dic' dictionary named
'cif_core.dic' version 2.4.1 from 2010-06-29 (7
times).

'_geom_torsion_publ_flag' value 'Y' changed to 'y' according to
'/home/saulius/struct/CIF-dictionaries/cif_core.dic' dictionary named
'cif_core.dic' version 2.4.1 from 2010-06-29 (5 times).

Automatic conversion script
Id: cif_fix_enum 1527 2010-12-29 10:47:43Z saulius 

The following automatic conversions were performed:

'_geom_bond_publ_flag' value 'Y' changed to 'y' according to
/home/saulius/struct/CIF-dictionaries/cif_core.dic dictionary named
'cif_core.dic' version 2.4.1 from 2010-06-29 (5
times).

'_geom_angle_publ_flag' value 'Y' changed to 'y' according
to /home/saulius/struct/CIF-dictionaries/cif_core.dic dictionary
named 'cif_core.dic' version 2.4.1 from 2010-06-29 (7
times).

'_geom_torsion_publ_flag' value 'Y' changed to 'y' according
to /home/saulius/struct/CIF-dictionaries/cif_core.dic dictionary
named 'cif_core.dic' version 2.4.1 from 2010-06-29 (5 times).

Automatic conversion script
Id: cif_fix_values 1715 2011-07-08 13:25:40Z adriana 
;
_cod_original_sg_symbol_H-M 'P 21/n'
_cod_database_code 2207633
_cod_database_fobs_code 2207633

loop_
_symmetry_equiv_pos_as_xyz
'x, y, z'
'-x+1/2, y+1/2, -z+1/2'
'-x, -y, -z'
'x-1/2, -y-1/2, z-1/2'

loop_
_atom_site_label
_atom_site_fract_x
_atom_site_fract_y
_atom_site_fract_z
_atom_site_U_iso_or_equiv
_atom_site_adp_type
_atom_site_calc_flag
_atom_site_refinement_flags
_atom_site_occupancy
_atom_site_type_symbol
N1 0.46646(10) 0.74488(7) 0.53884(6) 0.0243(2) Uani d . 1 N
C2 0.41408(12) 0.66467(9) 0.48265(7) 0.0237(2) Uani d . 1 C
C3 0.44666(12) 0.66211(9) 0.39879(7) 0.0258(2) Uani d . 1 C
H3 0.4070 0.6049 0.3602 0.031 Uiso calc R 1 H
C4 0.53818(12) 0.74515(9) 0.37353(7) 0.0255(2) Uani d . 1 C
C5 0.59445(12) 0.82778(9) 0.43112(7) 0.0258(2) Uani d . 1 C
H5 0.6581 0.8850 0.4150 0.031 Uiso calc R 1 H
C6 0.55513(12) 0.82454(9) 0.51331(7) 0.0235(2) Uani d . 1 C
C7 0.31919(12) 0.57598(9) 0.51352(7) 0.0239(2) Uani d . 1 C
N8 0.27133(11) 0.49449(8) 0.45737(6) 0.0298(2) Uani d . 1 N
C9 0.18633(14) 0.41366(10) 0.48324(8) 0.0315(3) Uani d . 1 C
H9 0.1539 0.3556 0.4437 0.038 Uiso calc R 1 H
C10 0.14139(12) 0.40785(9) 0.56373(8) 0.0284(3) Uani d . 1 C
C11 0.19098(13) 0.49345(10) 0.62050(8) 0.0301(3) Uani d . 1 C
H11 0.1629 0.4941 0.6762 0.036 Uiso calc R 1 H
C12 0.28143(13) 0.57782(9) 0.59583(7) 0.0273(2) Uani d . 1 C
H12 0.3171 0.6360 0.6345 0.033 Uiso calc R 1 H
C13 0.04433(15) 0.31320(11) 0.58713(9) 0.0374(3) Uani d . 1 C
H13A 0.0269 0.2597 0.5396 0.056 Uiso calc R 1 H
H13B -0.0509 0.3437 0.5990 0.056 Uiso calc R 1 H
H13C 0.0938 0.2746 0.6380 0.056 Uiso calc R 1 H
C14 0.61531(12) 0.90980(9) 0.57818(7) 0.0241(2) Uani d . 1 C
N15 0.70978(11) 0.98568(8) 0.55312(6) 0.0301(2) Uani d . 1 N
C16 0.77109(14) 1.05958(10) 0.61100(8) 0.0323(3) Uani d . 1 C
H16 0.8367 1.1141 0.5930 0.039 Uiso calc R 1 H
C17 0.74619(13) 1.06286(10) 0.69582(8) 0.0294(3) Uani d . 1 C
C18 0.64626(13) 0.98503(10) 0.72003(7) 0.0294(3) Uani d . 1 C
H18 0.6238 0.9844 0.7769 0.035 Uiso calc R 1 H
C19 0.57918(13) 0.90815(9) 0.66083(7) 0.0272(2) Uani d . 1 C
H19 0.5095 0.8551 0.6765 0.033 Uiso calc R 1 H
C20 0.82478(16) 1.14726(11) 0.75741(9) 0.0400(3) Uani d . 1 C
H20A 0.9220 1.1651 0.7407 0.060 Uiso calc R 1 H
H20B 0.8384 1.1155 0.8152 0.060 Uiso calc R 1 H
H20C 0.7651 1.2161 0.7565 0.060 Uiso calc R 1 H
C21 0.58268(13) 0.74734(10) 0.28578(7) 0.0293(3) Uani d . 1 C
O22 0.67925(12) 0.80647(9) 0.26578(6) 0.0469(3) Uani d . 1 O
O23 0.50222(10) 0.67549(8) 0.23319(5) 0.0344(2) Uani d . 1 O
C24 0.53879(15) 0.66664(12) 0.14654(8) 0.0361(3) Uani d . 1 C
H24A 0.5787 0.7394 0.1293 0.043 Uiso calc R 1 H
H24B 0.4478 0.6494 0.1066 0.043 Uiso calc R 1 H
C25 0.6511(2) 0.57620(16) 0.14169(10) 0.0588(5) Uani d . 1 C
H25A 0.7451 0.5978 0.1759 0.088 Uiso calc R 1 H
H25B 0.6667 0.5656 0.0821 0.088 Uiso calc R 1 H
H25C 0.6154 0.5057 0.1639 0.088 Uiso calc R 1 H

loop_
_atom_site_aniso_label
_atom_site_aniso_U_11
_atom_site_aniso_U_22
_atom_site_aniso_U_33
_atom_site_aniso_U_12
_atom_site_aniso_U_13
_atom_site_aniso_U_23
N1 0.0266(4) 0.0200(4) 0.0260(5) 0.0005(3) 0.0031(3) 0.0004(3)
C2 0.0247(5) 0.0208(5) 0.0255(5) 0.0007(4) 0.0034(4) 0.0005(4)
C3 0.0278(5) 0.0237(5) 0.0258(5) -0.0008(4) 0.0032(4) -0.0018(4)
C4 0.0274(5) 0.0250(5) 0.0243(5) 0.0015(4) 0.0042(4) 0.0016(4)
C5 0.0279(5) 0.0220(5) 0.0277(6) -0.0014(4) 0.0045(4) 0.0026(4)
C6 0.0251(5) 0.0193(5) 0.0256(5) 0.0015(4) 0.0020(4) 0.0010(4)
C7 0.0253(5) 0.0211(5) 0.0252(5) 0.0007(4) 0.0033(4) -0.0003(4)
N8 0.0371(5) 0.0255(5) 0.0273(5) -0.0064(4) 0.0062(4) -0.0022(4)
C9 0.0357(6) 0.0265(6) 0.0325(6) -0.0072(5) 0.0047(5) -0.0034(5)
C10 0.0262(5) 0.0254(5) 0.0337(6) -0.0013(4) 0.0040(4) 0.0038(4)
C11 0.0325(6) 0.0311(6) 0.0278(5) -0.0006(4) 0.0088(4) 0.0017(4)
C12 0.0296(5) 0.0260(5) 0.0266(5) -0.0023(4) 0.0053(4) -0.0032(4)
C13 0.0370(6) 0.0335(7) 0.0427(7) -0.0090(5) 0.0088(5) 0.0044(5)
C14 0.0257(5) 0.0196(5) 0.0263(5) 0.0018(4) 0.0015(4) 0.0014(4)
N15 0.0350(5) 0.0261(5) 0.0296(5) -0.0057(4) 0.0055(4) -0.0006(4)
C16 0.0361(6) 0.0260(6) 0.0351(6) -0.0084(5) 0.0063(5) -0.0007(5)
C17 0.0323(6) 0.0238(5) 0.0306(6) -0.0007(4) -0.0013(5) -0.0012(4)
C18 0.0368(6) 0.0260(6) 0.0253(5) -0.0004(4) 0.0036(4) 0.0005(4)
C19 0.0300(5) 0.0224(5) 0.0290(6) -0.0018(4) 0.0033(4) 0.0029(4)
C20 0.0483(8) 0.0345(7) 0.0360(7) -0.0121(6) 0.0017(6) -0.0070(5)
C21 0.0333(6) 0.0284(6) 0.0263(5) -0.0023(4) 0.0051(4) 0.0017(4)
O22 0.0592(6) 0.0539(6) 0.0298(5) -0.0253(5) 0.0135(4) -0.0017(4)
O23 0.0383(5) 0.0401(5) 0.0262(4) -0.0084(4) 0.0091(3) -0.0058(3)
C24 0.0426(7) 0.0432(7) 0.0229(6) -0.0049(5) 0.0057(5) -0.0014(5)
C25 0.0606(10) 0.0782(12) 0.0407(8) 0.0199(9) 0.0177(7) -0.0030(8)

loop_
_atom_type_symbol
_atom_type_description
_atom_type_scat_dispersion_real
_atom_type_scat_dispersion_imag
_atom_type_scat_source
C C 0.0033 0.0016 'International Tables Vol C Tables 4.2.6.8 and 6.1.1.4'
H H 0.0000 0.0000 'International Tables Vol C Tables 4.2.6.8 and 6.1.1.4'
N N 0.0061 0.0033 'International Tables Vol C Tables 4.2.6.8 and 6.1.1.4'
O O 0.0106 0.0060 'International Tables Vol C Tables 4.2.6.8 and 6.1.1.4'

loop_
_geom_angle_atom_site_label_1
_geom_angle_atom_site_label_2
_geom_angle_atom_site_label_3
_geom_angle
_geom_angle_publ_flag
C6 N1 C2 118.27(9) ?
N1 C2 C3 122.69(10) ?
N1 C2 C7 116.99(9) y
C3 C2 C7 120.32(10) ?
C4 C3 C2 118.22(10) ?
C4 C3 H3 120.9 ?
C2 C3 H3 120.9 ?
C3 C4 C5 119.74(10) ?
C3 C4 C21 121.99(10) ?
C5 C4 C21 118.24(10) ?
C4 C5 C6 118.23(10) ?
C4 C5 H5 120.9 ?
C6 C5 H5 120.9 ?
N1 C6 C5 122.84(10) ?
N1 C6 C14 116.79(9) y
C5 C6 C14 120.35(10) ?
N8 C7 C12 122.00(10) ?
N8 C7 C2 116.28(10) ?
C12 C7 C2 121.72(10) ?
C9 N8 C7 117.68(10) ?
N8 C9 C10 124.97(11) ?
N8 C9 H9 117.5 ?
C10 C9 H9 117.5 ?
C11 C10 C9 116.40(10) ?
C11 C10 C13 122.40(11) ?
C9 C10 C13 121.19(11) ?
C12 C11 C10 119.94(11) ?
C12 C11 H11 120.0 ?
C10 C11 H11 120.0 ?
C11 C12 C7 119.00(10) ?
C11 C12 H12 120.5 ?
C7 C12 H12 120.5 ?
C10 C13 H13A 109.5 ?
C10 C13 H13B 109.5 ?
H13A C13 H13B 109.5 ?
C10 C13 H13C 109.5 ?
H13A C13 H13C 109.5 ?
H13B C13 H13C 109.5 ?
N15 C14 C19 122.07(10) ?
N15 C14 C6 116.22(10) ?
C19 C14 C6 121.68(10) ?
C16 N15 C14 117.58(10) ?
N15 C16 C17 124.88(11) ?
N15 C16 H16 117.6 ?
C17 C16 H16 117.6 ?
C18 C17 C16 116.61(10) ?
C18 C17 C20 122.34(11) ?
C16 C17 C20 121.05(11) ?
C17 C18 C19 119.74(11) ?
C17 C18 H18 120.1 ?
C19 C18 H18 120.1 ?
C18 C19 C14 119.07(10) ?
C18 C19 H19 120.5 ?
C14 C19 H19 120.5 ?
C17 C20 H20A 109.5 ?
C17 C20 H20B 109.5 ?
H20A C20 H20B 109.5 ?
C17 C20 H20C 109.5 ?
H20A C20 H20C 109.5 ?
H20B C20 H20C 109.5 ?
O22 C21 O23 124.52(11) y
O22 C21 C4 123.74(11) y
O23 C21 C4 111.74(9) y
C21 O23 C24 117.03(9) y
O23 C24 C25 110.32(11) y
O23 C24 H24A 109.6 ?
C25 C24 H24A 109.6 ?
O23 C24 H24B 109.6 ?
C25 C24 H24B 109.6 ?
H24A C24 H24B 108.1 ?
C24 C25 H25A 109.5 ?
C24 C25 H25B 109.5 ?
H25A C25 H25B 109.5 ?
C24 C25 H25C 109.5 ?
H25A C25 H25C 109.5 ?
H25B C25 H25C 109.5 ?

loop_
_geom_bond_atom_site_label_1
_geom_bond_atom_site_label_2
_geom_bond_distance
_geom_bond_publ_flag
N1 C6 1.3410(14) ?
N1 C2 1.3440(13) ?
C2 C3 1.3986(15) ?
C2 C7 1.4861(15) ?
C3 C4 1.3844(15) ?
C3 H3 0.9500 ?
C4 C5 1.3875(15) ?
C4 C21 1.4984(16) ?
C5 C6 1.3954(15) ?
C5 H5 0.9500 ?
C6 C14 1.4905(15) ?
C7 N8 1.3444(14) ?
C7 C12 1.3915(16) ?
N8 C9 1.3318(15) ?
C9 C10 1.3913(17) ?
C9 H9 0.9500 ?
C10 C11 1.3895(16) ?
C10 C13 1.5066(15) y
C11 C12 1.3862(16) ?
C11 H11 0.9500 ?
C12 H12 0.9500 ?
C13 H13A 0.9800 ?
C13 H13B 0.9800 ?
C13 H13C 0.9800 ?
C14 N15 1.3421(14) ?
C14 C19 1.3912(15) ?
N15 C16 1.3332(15) ?
C16 C17 1.3913(17) ?
C16 H16 0.9500 ?
C17 C18 1.3866(16) ?
C17 C20 1.5070(16) y
C18 C19 1.3870(16) ?
C18 H18 0.9500 ?
C19 H19 0.9500 ?
C20 H20A 0.9800 ?
C20 H20B 0.9800 ?
C20 H20C 0.9800 ?
C21 O22 1.2003(14) y
C21 O23 1.3365(14) y
O23 C24 1.4580(14) y
C24 C25 1.491(2) ?
C24 H24A 0.9900 ?
C24 H24B 0.9900 ?
C25 H25A 0.9800 ?
C25 H25B 0.9800 ?
C25 H25C 0.9800 ?

loop_
_geom_torsion_atom_site_label_1
_geom_torsion_atom_site_label_2
_geom_torsion_atom_site_label_3
_geom_torsion_atom_site_label_4
_geom_torsion
_geom_torsion_publ_flag
C6 N1 C2 C3 -0.93(15) ?
C6 N1 C2 C7 178.52(9) ?
N1 C2 C3 C4 0.82(16) ?
C7 C2 C3 C4 -178.61(10) ?
C2 C3 C4 C5 -0.06(16) ?
C2 C3 C4 C21 178.22(10) ?
C3 C4 C5 C6 -0.52(16) ?
C21 C4 C5 C6 -178.87(9) ?
C2 N1 C6 C5 0.29(15) ?
C2 N1 C6 C14 -177.96(9) ?
C4 C5 C6 N1 0.42(16) ?
C4 C5 C6 C14 178.61(9) ?
N1 C2 C7 N8 -178.07(9) y
C3 C2 C7 N8 1.39(15) ?
N1 C2 C7 C12 2.31(15) ?
C3 C2 C7 C12 -178.23(10) ?
C12 C7 N8 C9 -0.53(17) ?
C2 C7 N8 C9 179.86(10) ?
C7 N8 C9 C10 0.94(18) ?
N8 C9 C10 C11 -0.37(18) ?
N8 C9 C10 C13 179.71(11) ?
C9 C10 C11 C12 -0.61(17) ?
C13 C10 C11 C12 179.30(11) ?
C10 C11 C12 C7 0.98(17) ?
N8 C7 C12 C11 -0.40(17) ?
C2 C7 C12 C11 179.19(10) ?
N1 C6 C14 N15 176.78(9) y
C5 C6 C14 N15 -1.52(15) ?
N1 C6 C14 C19 -1.13(15) ?
C5 C6 C14 C19 -179.43(10) ?
C19 C14 N15 C16 1.11(16) ?
C6 C14 N15 C16 -176.79(10) ?
C14 N15 C16 C17 1.03(18) ?
N15 C16 C17 C18 -2.12(18) ?
N15 C16 C17 C20 177.88(12) ?
C16 C17 C18 C19 1.08(17) ?
C20 C17 C18 C19 -178.92(11) ?
C17 C18 C19 C14 0.85(17) ?
N15 C14 C19 C18 -2.03(17) ?
C6 C14 C19 C18 175.75(10) ?
C3 C4 C21 O22 -167.76(12) y
C5 C4 C21 O22 10.54(18) ?
C3 C4 C21 O23 12.04(15) ?
C5 C4 C21 O23 -169.65(10) ?
O22 C21 O23 C24 2.06(18) y
C4 C21 O23 C24 -177.74(10) ?
C21 O23 C24 C25 91.01(14) y

loop_
_cod_related_entry_id
_cod_related_entry_database
_cod_related_entry_code
1 ChemSpider 2043449
